data_7117780
loop_
_publ_author_name
'Bole Yu'
'Ying Chen'
'Mei Hong'
'Pingping Duan'
'Shifeng Gan'
'Hui Chao'
'Zujin Zhao'
'Jing Zhao'

_publ_section_title
;
 Rhodium-catalyzed C-H activation of hydrazines leads to isoquinolones
 with tunable aggregation-induced emission properties
;
_journal_name_full Chem.Commun.
_journal_page_first 14365
_journal_paper_doi 10.1039/C5cc05239D
_journal_volume 51
_journal_year 2015
_chemical_formula_sum 'C32 H23 N O'
_chemical_formula_weight 437.51
_chemical_name_systematic
;
 ?
;
_space_group_crystal_system triclinic
_space_group_IT_number 2
_space_group_name_Hall '-P 1'
_space_group_name_H-M_alt 'P -1'
_symmetry_space_group_name_Hall '-P 1'
_symmetry_space_group_name_H-M 'P -1'
_atom_sites_solution_hydrogens geom
_audit_creation_method SHELXL-2014
_audit_update_record
;
2015-03-20 deposited with the CCDC.
2015-08-03 downloaded from the CCDC.
;
_cell_angle_alpha 88.203(6)
_cell_angle_beta 70.071(5)
_cell_angle_gamma 73.961(5)
_cell_formula_units_Z 2
_cell_length_a 9.9480(2)
_cell_length_b 10.1669(2)
_cell_length_c 12.7171(8)
_cell_measurement_reflns_used 9175
_cell_measurement_temperature 293(2)
_cell_measurement_theta_max 68.30
_cell_measurement_theta_min 7.10
_cell_volume 1159.31(9)
_computing_cell_refinement 'CrystalClear-SM Auto 2.0 r4'
_computing_data_collection 'CrystalClear-SM 2.0 r4 (Rigaku, 2009)'
_computing_data_reduction 'CrystalClear-SM Auto 2.0 r4'
_computing_molecular_graphics 'CrystalStructure 4.0'
_computing_publication_material 'CrystalStructure 4.0 (Rigaku, 2009)'
_computing_structure_refinement 'SHELXL-2014 (Sheldrick, 2014)'
_computing_structure_solution 'SHELXS97 (Sheldrick, 1997)'
_diffrn_ambient_temperature 293(2)
_diffrn_measured_fraction_theta_full 0.975
_diffrn_measured_fraction_theta_max 0.972
_diffrn_measurement_device_type 'Rigaku Saturn944+ CCD'
_diffrn_measurement_method \w
_diffrn_radiation_type CuK\a
_diffrn_radiation_wavelength 1.54187
_diffrn_reflns_av_R_equivalents 0.0767
_diffrn_reflns_av_unetI/netI 0.0702
_diffrn_reflns_laue_measured_fraction_full 0.975
_diffrn_reflns_laue_measured_fraction_max 0.972
_diffrn_reflns_limit_h_max 11
_diffrn_reflns_limit_h_min -11
_diffrn_reflns_limit_k_max 12
_diffrn_reflns_limit_k_min -12
_diffrn_reflns_limit_l_max 15
_diffrn_reflns_limit_l_min -15
_diffrn_reflns_number 15756
_diffrn_reflns_point_group_measured_fraction_full 0.975
_diffrn_reflns_point_group_measured_fraction_max 0.972
_diffrn_reflns_theta_full 67.687
_diffrn_reflns_theta_max 68.249
_diffrn_reflns_theta_min 7.130
_exptl_absorpt_coefficient_mu 0.581
_exptl_absorpt_correction_T_max 0.893
_exptl_absorpt_correction_T_min 0.600
_exptl_absorpt_correction_type multi-scan
_exptl_absorpt_process_details 'Jacobson, R. (1998) Private communication'
_exptl_crystal_colour colorless
_exptl_crystal_density_diffrn 1.253
_exptl_crystal_description prism
_exptl_crystal_F_000 460
_exptl_crystal_size_max 0.200
_exptl_crystal_size_mid 0.200
_exptl_crystal_size_min 0.200
_refine_diff_density_max 0.173
_refine_diff_density_min -0.180
_refine_diff_density_rms 0.039
_refine_ls_extinction_coef .
_refine_ls_extinction_method none
_refine_ls_goodness_of_fit_ref 1.042
_refine_ls_hydrogen_treatment constr
_refine_ls_matrix_type full
_refine_ls_number_parameters 307
_refine_ls_number_reflns 4135
_refine_ls_number_restraints 0
_refine_ls_restrained_S_all 1.042
_refine_ls_R_factor_all 0.0931
_refine_ls_R_factor_gt 0.0550
_refine_ls_shift/su_max 0.000
_refine_ls_shift/su_mean 0.000
_refine_ls_structure_factor_coef Fsqd
_refine_ls_weighting_details 'w=1/[\s^2^(Fo^2^)+(0.0771P)^2^+0.0242P] where P=(Fo^2^+2Fc^2^)/3'
_refine_ls_weighting_scheme calc
_refine_ls_wR_factor_gt 0.1401
_refine_ls_wR_factor_ref 0.1653
_reflns_Friedel_coverage 0.000
_reflns_friedel_fraction_full .
_reflns_friedel_fraction_max .
_reflns_number_gt 2563
_reflns_number_total 4135
_reflns_threshold_expression 'I > 2\s(I)'
_cod_data_source_file c5cc05239d2.cif
_cod_data_source_block shelx_3
_cod_database_code 7117780
_shelx_space_group_comment
;
The symmetry employed for this shelxl refinement is uniquely defined
by the following loop, which should always be used as a source of
symmetry information in preference to the above space-group names.
They are only intended as comments.
;
_shelx_estimated_absorpt_t_min 0.893
_shelx_estimated_absorpt_t_max 0.893
_shelxl_version_number 2014-3

loop_
_space_group_symop_operation_xyz
'x, y, z'
'-x, -y, -z'

loop_
_atom_site_label
_atom_site_type_symbol
_atom_site_fract_x
_atom_site_fract_y
_atom_site_fract_z
_atom_site_U_iso_or_equiv
_atom_site_adp_type
_atom_site_occupancy
_atom_site_site_symmetry_order
_atom_site_calc_flag
_atom_site_refinement_flags_posn
_atom_site_refinement_flags_adp
_atom_site_refinement_flags_occupancy
_atom_site_disorder_assembly
_atom_site_disorder_group
O2 O 0.39996(19) 1.21441(18) 0.36084(13) 0.0726(5) Uani 1 1 d . . . . .
N1 N 0.3199(2) 1.03226(19) 0.33304(14) 0.0563(5) Uani 1 1 d . . . . .
C3 C 0.2888(3) 1.2267(2) 0.22136(18) 0.0600(6) Uani 1 1 d . . . . .
C4 C 0.2747(2) 1.0042(2) 0.16237(17) 0.0556(6) Uani 1 1 d . . . . .
C5 C 0.2471(3) 0.9233(2) 0.08046(18) 0.0580(6) Uani 1 1 d . . . . .
C6 C 0.3781(3) 0.7995(2) 0.25915(19) 0.0587(6) Uani 1 1 d . . . . .
C7 C 0.3176(2) 0.9463(2) 0.24824(17) 0.0550(6) Uani 1 1 d . . . . .
C8 C 0.2382(3) 1.0992(3) 0.53522(18) 0.0628(6) Uani 1 1 d . . . . .
C9 C 0.3125(3) 0.8533(3) 0.46160(19) 0.0601(6) Uani 1 1 d . . . . .
C10 C 0.3431(3) 1.1616(3) 0.30854(19) 0.0589(6) Uani 1 1 d . . . . .
C11 C 0.2490(2) 1.1508(2) 0.15257(18) 0.0573(6) Uani 1 1 d . . . . .
C12 C 0.1351(3) 0.8588(3) 0.11750(19) 0.0615(6) Uani 1 1 d . . . . .
H12 H 0.0799 0.8647 0.1936 0.074 Uiso 1 1 calc R U . . .
C13 C 0.3770(3) 0.7550(3) 0.3653(2) 0.0609(6) Uani 1 1 d . . . . .
C14 C 0.2953(2) 0.9878(3) 0.44462(18) 0.0566(6) Uani 1 1 d . . . . .
C15 C 0.3257(3) 0.9135(3) -0.03411(19) 0.0719(7) Uani 1 1 d . . . . .
H15 H 0.3999 0.9577 -0.0614 0.086 Uiso 1 1 calc R U . . .
C16 C 0.4428(3) 0.6156(3) 0.3742(3) 0.0775(8) Uani 1 1 d . . . . .
H16 H 0.4395 0.5840 0.4442 0.093 Uiso 1 1 calc R U . . .
C17 C 0.2749(3) 1.3657(3) 0.2100(2) 0.0739(7) Uani 1 1 d . . . . .
H17 H 0.3030 1.4144 0.2556 0.089 Uiso 1 1 calc R U . . .
C18 C 0.4519(3) 0.7062(3) 0.1660(2) 0.0696(7) Uani 1 1 d . . . . .
H18 H 0.4572 0.7357 0.0951 0.083 Uiso 1 1 calc R U . . .
C19 C 0.1045(3) 0.7863(3) 0.0432(2) 0.0730(7) Uani 1 1 d . . . . .
H19 H 0.0286 0.7440 0.0696 0.088 Uiso 1 1 calc R U . . .
C20 C 0.1908(3) 1.2216(3) 0.0738(2) 0.0716(7) Uani 1 1 d . . . . .
H20 H 0.1610 1.1750 0.0280 0.086 Uiso 1 1 calc R U . . .
C21 C 0.1134(3) 1.2086(3) 0.5439(2) 0.0798(8) Uani 1 1 d . . . . .
H21 H 0.0626 1.2101 0.4944 0.096 Uiso 1 1 calc R U . . .
C22 C 0.2195(4) 1.4307(3) 0.1309(3) 0.0864(8) Uani 1 1 d . . . . .
H22 H 0.2104 1.5236 0.1226 0.104 Uiso 1 1 calc R U . . .
C23 C 0.3081(3) 1.0968(3) 0.6131(2) 0.0713(7) Uani 1 1 d . . . . .
H23 H 0.3893 1.0232 0.6108 0.086 Uiso 1 1 calc R U . . .
C24 C 0.2956(3) 0.8397(3) -0.1076(2) 0.0820(8) Uani 1 1 d . . . . .
H24 H 0.3506 0.8330 -0.1838 0.098 Uiso 1 1 calc R U . . .
C25 C 0.1848(3) 0.7756(3) -0.0695(2) 0.0781(8) Uani 1 1 d . . . . .
H25 H 0.1645 0.7257 -0.1193 0.094 Uiso 1 1 calc R U . . .
C26 C 0.2717(3) 0.8054(3) 0.5778(2) 0.0694(7) Uani 1 1 d . . . . .
H26 H 0.3494 0.7901 0.6116 0.083 Uiso 1 1 calc R U . . .
C27 C 0.1775(3) 1.3585(3) 0.0641(2) 0.0849(8) Uani 1 1 d . . . . .
H27 H 0.1394 1.4036 0.0112 0.102 Uiso 1 1 calc R U . . .
C28 C 0.5175(3) 0.5704(3) 0.1775(3) 0.0830(8) Uani 1 1 d . . . . .
H28 H 0.5658 0.5089 0.1146 0.100 Uiso 1 1 calc R U . . .
C29 C 0.5115(3) 0.5261(3) 0.2816(3) 0.0846(8) Uani 1 1 d . . . . .
H29 H 0.5546 0.4343 0.2890 0.101 Uiso 1 1 calc R U . . .
C30 C 0.1165(3) 0.8552(4) 0.6573(2) 0.0880(9) Uani 1 1 d . . . . .
H30A H 0.1022 0.8725 0.7356 0.106 Uiso 1 1 calc R U . . .
H30B H 0.0436 0.9174 0.6307 0.106 Uiso 1 1 calc R U . . .
C31 C 0.2572(4) 1.2036(4) 0.6938(2) 0.0876(9) Uani 1 1 d . . . . .
H31 H 0.3046 1.2017 0.7457 0.105 Uiso 1 1 calc R U . . .
C32 C 0.1745(3) 0.7111(4) 0.6109(2) 0.0874(9) Uani 1 1 d . . . . .
H32A H 0.1375 0.6853 0.5556 0.105 Uiso 1 1 calc R U . . .
H32B H 0.1961 0.6403 0.6605 0.105 Uiso 1 1 calc R U . . .
C33 C 0.0647(4) 1.3136(3) 0.6241(3) 0.0963(9) Uani 1 1 d . . . . .
H33 H -0.0184 1.3862 0.6284 0.116 Uiso 1 1 calc R U . . .
C37 C 0.1374(4) 1.3127(4) 0.6982(3) 0.0947(10) Uani 1 1 d . . . . .
H37 H 0.1057 1.3857 0.7514 0.114 Uiso 1 1 calc R U . . .

loop_
_atom_site_aniso_label
_atom_site_aniso_U_11
_atom_site_aniso_U_22
_atom_site_aniso_U_33
_atom_site_aniso_U_23
_atom_site_aniso_U_13
_atom_site_aniso_U_12
O2 0.0791(12) 0.0742(12) 0.0751(11) 0.0080(9) -0.0323(9) -0.0311(10)
N1 0.0605(12) 0.0559(12) 0.0564(10) 0.0092(9) -0.0255(9) -0.0165(10)
C3 0.0562(14) 0.0567(15) 0.0640(13) 0.0097(11) -0.0181(11) -0.0152(12)
C4 0.0524(13) 0.0601(15) 0.0542(12) 0.0049(11) -0.0181(10) -0.0164(11)
C5 0.0543(14) 0.0646(15) 0.0545(12) 0.0057(11) -0.0213(10) -0.0132(12)
C6 0.0558(14) 0.0558(15) 0.0673(14) 0.0085(12) -0.0270(11) -0.0138(12)
C7 0.0499(13) 0.0598(15) 0.0558(12) 0.0060(11) -0.0207(10) -0.0135(11)
C8 0.0603(15) 0.0711(17) 0.0576(13) 0.0087(12) -0.0207(11) -0.0197(14)
C9 0.0564(14) 0.0635(16) 0.0652(14) 0.0148(12) -0.0289(11) -0.0157(12)
C10 0.0565(14) 0.0599(15) 0.0617(13) 0.0043(11) -0.0212(11) -0.0175(12)
C11 0.0497(13) 0.0629(15) 0.0569(12) 0.0098(11) -0.0172(10) -0.0144(11)
C12 0.0644(15) 0.0687(16) 0.0556(13) 0.0089(11) -0.0236(11) -0.0223(13)
C13 0.0600(15) 0.0564(15) 0.0727(15) 0.0118(12) -0.0331(12) -0.0143(12)
C14 0.0528(14) 0.0661(16) 0.0549(12) 0.0081(11) -0.0241(10) -0.0168(12)
C15 0.0637(16) 0.091(2) 0.0588(14) 0.0047(13) -0.0150(12) -0.0259(14)
C16 0.087(2) 0.0662(18) 0.0892(19) 0.0204(16) -0.0461(16) -0.0190(15)
C17 0.0819(19) 0.0586(17) 0.0821(17) 0.0113(13) -0.0289(14) -0.0216(14)
C18 0.0706(17) 0.0582(16) 0.0771(16) 0.0043(13) -0.0292(13) -0.0090(13)
C19 0.0787(18) 0.0803(19) 0.0726(16) 0.0139(14) -0.0361(14) -0.0307(15)
C20 0.0723(17) 0.0737(18) 0.0712(15) 0.0168(13) -0.0323(13) -0.0161(14)
C21 0.0742(19) 0.082(2) 0.0722(16) -0.0011(15) -0.0275(14) -0.0014(16)
C22 0.098(2) 0.0615(18) 0.097(2) 0.0228(16) -0.0349(17) -0.0173(16)
C23 0.0644(16) 0.090(2) 0.0625(14) 0.0031(14) -0.0242(12) -0.0229(15)
C24 0.0782(19) 0.113(2) 0.0525(13) -0.0034(14) -0.0191(13) -0.0269(18)
C25 0.087(2) 0.088(2) 0.0686(16) -0.0006(14) -0.0366(15) -0.0263(16)
C26 0.0658(16) 0.0828(19) 0.0684(15) 0.0254(13) -0.0328(13) -0.0249(14)
C27 0.093(2) 0.076(2) 0.0893(19) 0.0271(16) -0.0430(17) -0.0176(17)
C28 0.088(2) 0.0648(19) 0.096(2) -0.0022(15) -0.0378(16) -0.0118(16)
C29 0.092(2) 0.0601(18) 0.106(2) 0.0139(17) -0.0495(18) -0.0095(16)
C30 0.077(2) 0.105(3) 0.0768(17) 0.0277(17) -0.0228(15) -0.0262(18)
C31 0.086(2) 0.118(3) 0.0674(17) -0.0035(17) -0.0214(15) -0.047(2)
C32 0.086(2) 0.096(2) 0.095(2) 0.0349(18) -0.0411(16) -0.0401(18)
C33 0.095(2) 0.086(2) 0.083(2) -0.0072(18) -0.0186(17) 0.0004(18)
C37 0.106(3) 0.093(2) 0.0747(19) -0.0101(17) -0.0094(18) -0.038(2)

loop_
_atom_type_symbol
_atom_type_description
_atom_type_scat_dispersion_real
_atom_type_scat_dispersion_imag
_atom_type_scat_source
C C 0.0181 0.0091 'International Tables Vol C Tables 4.2.6.8 and 6.1.1.4'
H H 0.0000 0.0000 'International Tables Vol C Tables 4.2.6.8 and 6.1.1.4'
N N 0.0311 0.0180 'International Tables Vol C Tables 4.2.6.8 and 6.1.1.4'
O O 0.0492 0.0322 'International Tables Vol C Tables 4.2.6.8 and 6.1.1.4'

loop_
_geom_angle_atom_site_label_1
_geom_angle_atom_site_label_2
_geom_angle_atom_site_label_3
_geom_angle
_geom_angle_site_symmetry_1
_geom_angle_site_symmetry_3
C10 N1 C7 120.14(17) . .
C10 N1 C14 120.08(19) . .
C7 N1 C14 119.76(18) . .
C17 C3 C11 121.2(2) . .
C17 C3 C10 118.3(2) . .
C11 C3 C10 120.5(2) . .
C7 C4 C11 119.2(2) . .
C7 C4 C5 122.4(2) . .
C11 C4 C5 118.35(19) . .
C12 C5 C15 117.7(2) . .
C12 C5 C4 119.60(19) . .
C15 C5 C4 122.6(2) . .
C18 C6 C13 118.9(2) . .
C18 C6 C7 121.8(2) . .
C13 C6 C7 118.8(2) . .
C4 C7 N1 119.3(2) . .
C4 C7 C6 126.9(2) . .
N1 C7 C6 113.47(18) . .
C23 C8 C21 118.3(3) . .
C23 C8 C14 120.8(2) . .
C21 C8 C14 120.9(2) . .
C14 C9 C13 118.9(2) . .
C14 C9 C26 120.8(2) . .
C13 C9 C26 120.3(2) . .
O2 C10 N1 120.9(2) . .
O2 C10 C3 124.3(2) . .
N1 C10 C3 114.7(2) . .
C3 C11 C20 117.4(2) . .
C3 C11 C4 119.3(2) . .
C20 C11 C4 123.3(2) . .
C19 C12 C5 120.9(2) . .
C19 C12 H12 119.6 . .
C5 C12 H12 119.6 . .
C16 C13 C6 118.6(2) . .
C16 C13 C9 121.6(2) . .
C6 C13 C9 119.7(2) . .
C9 C14 N1 119.5(2) . .
C9 C14 C8 124.8(2) . .
N1 C14 C8 115.5(2) . .
C24 C15 C5 121.0(2) . .
C24 C15 H15 119.5 . .
C5 C15 H15 119.5 . .
C29 C16 C13 120.9(2) . .
C29 C16 H16 119.6 . .
C13 C16 H16 119.6 . .
C22 C17 C3 119.6(3) . .
C22 C17 H17 120.2 . .
C3 C17 H17 120.2 . .
C28 C18 C6 120.8(2) . .
C28 C18 H18 119.6 . .
C6 C18 H18 119.6 . .
C25 C19 C12 120.7(2) . .
C25 C19 H19 119.6 . .
C12 C19 H19 119.6 . .
C27 C20 C11 120.5(3) . .
C27 C20 H20 119.7 . .
C11 C20 H20 119.7 . .
C33 C21 C8 120.9(3) . .
C33 C21 H21 119.5 . .
C8 C21 H21 119.5 . .
C27 C22 C17 120.0(3) . .
C27 C22 H22 120.0 . .
C17 C22 H22 120.0 . .
C31 C23 C8 120.0(3) . .
C31 C23 H23 120.0 . .
C8 C23 H23 120.0 . .
C25 C24 C15 120.5(2) . .
C25 C24 H24 119.7 . .
C15 C24 H24 119.7 . .
C24 C25 C19 119.1(2) . .
C24 C25 H25 120.5 . .
C19 C25 H25 120.5 . .
C30 C26 C9 120.2(2) . .
C30 C26 C32 59.46(19) . .
C9 C26 C32 120.0(2) . .
C30 C26 H26 115.3 . .
C9 C26 H26 115.3 . .
C32 C26 H26 115.3 . .
C20 C27 C22 121.3(3) . .
C20 C27 H27 119.4 . .
C22 C27 H27 119.4 . .
C29 C28 C18 120.0(3) . .
C29 C28 H28 120.0 . .
C18 C28 H28 120.0 . .
C16 C29 C28 120.6(3) . .
C16 C29 H29 119.7 . .
C28 C29 H29 119.7 . .
C32 C30 C26 60.8(2) . .
C32 C30 H30A 117.7 . .
C26 C30 H30A 117.7 . .
C32 C30 H30B 117.7 . .
C26 C30 H30B 117.7 . .
H30A C30 H30B 114.8 . .
C37 C31 C23 120.6(3) . .
C37 C31 H31 119.7 . .
C23 C31 H31 119.7 . .
C30 C32 C26 59.79(19) . .
C30 C32 H32A 117.8 . .
C26 C32 H32A 117.8 . .
C30 C32 H32B 117.8 . .
C26 C32 H32B 117.8 . .
H32A C32 H32B 114.9 . .
C21 C33 C37 120.3(3) . .
C21 C33 H33 119.8 . .
C37 C33 H33 119.8 . .
C33 C37 C31 119.8(3) . .
C33 C37 H37 120.1 . .
C31 C37 H37 120.1 . .

loop_
_geom_bond_atom_site_label_1
_geom_bond_atom_site_label_2
_geom_bond_distance
_geom_bond_site_symmetry_2
O2 C10 1.224(3) .
N1 C10 1.405(3) .
N1 C7 1.419(3) .
N1 C14 1.436(3) .
C3 C17 1.389(3) .
C3 C11 1.402(3) .
C3 C10 1.457(3) .
C4 C7 1.364(3) .
C4 C11 1.450(3) .
C4 C5 1.486(3) .
C5 C12 1.386(3) .
C5 C15 1.391(3) .
C6 C18 1.391(3) .
C6 C13 1.407(3) .
C6 C7 1.468(3) .
C8 C23 1.386(3) .
C8 C21 1.394(4) .
C8 C14 1.488(3) .
C9 C14 1.350(3) .
C9 C13 1.449(3) .
C9 C26 1.497(3) .
C11 C20 1.406(3) .
C12 C19 1.375(3) .
C12 H12 0.9300 .
C13 C16 1.406(4) .
C15 C24 1.374(4) .
C15 H15 0.9300 .
C16 C29 1.362(4) .
C16 H16 0.9300 .
C17 C22 1.374(4) .
C17 H17 0.9300 .
C18 C28 1.382(4) .
C18 H18 0.9300 .
C19 C25 1.373(4) .
C19 H19 0.9300 .
C20 C27 1.367(4) .
C20 H20 0.9300 .
C21 C33 1.363(4) .
C21 H21 0.9300 .
C22 C27 1.373(4) .
C22 H22 0.9300 .
C23 C31 1.379(4) .
C23 H23 0.9300 .
C24 C25 1.373(4) .
C24 H24 0.9300 .
C25 H25 0.9300 .
C26 C30 1.483(4) .
C26 C32 1.497(4) .
C26 H26 0.9800 .
C27 H27 0.9300 .
C28 C29 1.372(4) .
C28 H28 0.9300 .
C29 H29 0.9300 .
C30 C32 1.478(4) .
C30 H30A 0.9700 .
C30 H30B 0.9700 .
C31 C37 1.371(5) .
C31 H31 0.9300 .
C32 H32A 0.9700 .
C32 H32B 0.9700 .
C33 C37 1.369(5) .
C33 H33 0.9300 .
C37 H37 0.9300 .

loop_
_geom_torsion_atom_site_label_1
_geom_torsion_atom_site_label_2
_geom_torsion_atom_site_label_3
_geom_torsion_atom_site_label_4
_geom_torsion
_geom_torsion_site_symmetry_1
_geom_torsion_site_symmetry_2
_geom_torsion_site_symmetry_3
_geom_torsion_site_symmetry_4
C7 C4 C5 C12 62.0(3) . . . .
C11 C4 C5 C12 -115.5(2) . . . .
C7 C4 C5 C15 -120.6(3) . . . .
C11 C4 C5 C15 61.9(3) . . . .
C11 C4 C7 N1 7.1(3) . . . .
C5 C4 C7 N1 -170.40(19) . . . .
C11 C4 C7 C6 -166.3(2) . . . .
C5 C4 C7 C6 16.2(3) . . . .
C10 N1 C7 C4 -27.8(3) . . . .
C14 N1 C7 C4 150.9(2) . . . .
C10 N1 C7 C6 146.5(2) . . . .
C14 N1 C7 C6 -34.8(3) . . . .
C18 C6 C7 C4 25.5(4) . . . .
C13 C6 C7 C4 -162.2(2) . . . .
C18 C6 C7 N1 -148.2(2) . . . .
C13 C6 C7 N1 24.1(3) . . . .
C7 N1 C10 O2 -152.3(2) . . . .
C14 N1 C10 O2 29.0(3) . . . .
C7 N1 C10 C3 30.2(3) . . . .
C14 N1 C10 C3 -148.5(2) . . . .
C17 C3 C10 O2 -12.3(4) . . . .
C11 C3 C10 O2 168.9(2) . . . .
C17 C3 C10 N1 165.1(2) . . . .
C11 C3 C10 N1 -13.6(3) . . . .
C17 C3 C11 C20 -1.7(3) . . . .
C10 C3 C11 C20 177.0(2) . . . .
C17 C3 C11 C4 175.9(2) . . . .
C10 C3 C11 C4 -5.4(3) . . . .
C7 C4 C11 C3 8.9(3) . . . .
C5 C4 C11 C3 -173.5(2) . . . .
C7 C4 C11 C20 -173.6(2) . . . .
C5 C4 C11 C20 4.0(3) . . . .
C15 C5 C12 C19 0.8(4) . . . .
C4 C5 C12 C19 178.3(2) . . . .
C18 C6 C13 C16 -3.8(3) . . . .
C7 C6 C13 C16 -176.3(2) . . . .
C18 C6 C13 C9 174.4(2) . . . .
C7 C6 C13 C9 1.9(3) . . . .
C14 C9 C13 C16 158.8(2) . . . .
C26 C9 C13 C16 -18.8(3) . . . .
C14 C9 C13 C6 -19.4(3) . . . .
C26 C9 C13 C6 163.0(2) . . . .
C13 C9 C14 N1 9.2(3) . . . .
C26 C9 C14 N1 -173.3(2) . . . .
C13 C9 C14 C8 -176.7(2) . . . .
C26 C9 C14 C8 0.9(3) . . . .
C10 N1 C14 C9 -162.4(2) . . . .
C7 N1 C14 C9 18.9(3) . . . .
C10 N1 C14 C8 22.9(3) . . . .
C7 N1 C14 C8 -155.81(19) . . . .
C23 C8 C14 C9 57.2(3) . . . .
C21 C8 C14 C9 -122.9(3) . . . .
C23 C8 C14 N1 -128.5(2) . . . .
C21 C8 C14 N1 51.5(3) . . . .
C12 C5 C15 C24 -1.5(4) . . . .
C4 C5 C15 C24 -178.9(2) . . . .
C6 C13 C16 C29 2.5(4) . . . .
C9 C13 C16 C29 -175.7(2) . . . .
C11 C3 C17 C22 0.8(4) . . . .
C10 C3 C17 C22 -177.9(2) . . . .
C13 C6 C18 C28 2.9(4) . . . .
C7 C6 C18 C28 175.2(2) . . . .
C5 C12 C19 C25 0.3(4) . . . .
C3 C11 C20 C27 1.5(4) . . . .
C4 C11 C20 C27 -176.0(2) . . . .
C23 C8 C21 C33 2.7(4) . . . .
C14 C8 C21 C33 -177.3(3) . . . .
C3 C17 C22 C27 0.3(4) . . . .
C21 C8 C23 C31 -2.5(4) . . . .
C14 C8 C23 C31 177.5(2) . . . .
C5 C15 C24 C25 1.1(4) . . . .
C15 C24 C25 C19 0.0(4) . . . .
C12 C19 C25 C24 -0.7(4) . . . .
C14 C9 C26 C30 60.0(3) . . . .
C13 C9 C26 C30 -122.4(3) . . . .
C14 C9 C26 C32 130.0(3) . . . .
C13 C9 C26 C32 -52.5(3) . . . .
C11 C20 C27 C22 -0.4(4) . . . .
C17 C22 C27 C20 -0.5(5) . . . .
C6 C18 C28 C29 -0.5(4) . . . .
C13 C16 C29 C28 -0.1(4) . . . .
C18 C28 C29 C16 -0.9(5) . . . .
C9 C26 C30 C32 109.2(3) . . . .
C8 C23 C31 C37 0.2(4) . . . .
C9 C26 C32 C30 -109.5(3) . . . .
C8 C21 C33 C37 -0.5(5) . . . .
C21 C33 C37 C31 -1.9(5) . . . .
C23 C31 C37 C33 2.0(4) . . . .
